data_7109887
loop_
_publ_author_name
'Henri Doucet'
'Jitendra K. Bera'

_publ_section_title
;
 Room temperature C-H bond activation on a [PdI-PdI] platform
;
_journal_name_full Chem.Commun.
_journal_page_first 9764
_journal_paper_doi 10.1039/c3cc44493g
_journal_volume 49
_journal_year 2013
_chemical_formula_moiety 'C32 H26 N4 O4 Pd, C H2 Cl2'
_chemical_formula_sum 'C33 H28 Cl2 N4 O4 Pd'
_chemical_formula_weight 721.89
_chemical_name_systematic
; 
 ? 
;
_space_group_IT_number 33
_symmetry_cell_setting orthorhombic
_symmetry_space_group_name_Hall 'P 2c -2n'
_symmetry_space_group_name_H-M 'P n a 21'
_atom_sites_solution_hydrogens geom
_atom_sites_solution_primary direct
_atom_sites_solution_secondary difmap
_audit_creation_method SHELXL-97
_cell_angle_alpha 90.00
_cell_angle_beta 90.00
_cell_angle_gamma 90.00
_cell_formula_units_Z 8
_cell_length_a 15.8053(16)
_cell_length_b 19.5063(19)
_cell_length_c 20.140(2)
_cell_measurement_reflns_used 7479
_cell_measurement_temperature 100(2)
_cell_measurement_theta_max 22.02
_cell_measurement_theta_min 2.45
_cell_volume 6209.2(11)
_computing_cell_refinement 'Bruker SAINT'
_computing_data_collection 'Bruker APEX'
_computing_data_reduction 'Bruker SAINT'
_computing_molecular_graphics ORTEP
_computing_publication_material ciftab
_computing_structure_refinement 'SHELXL-97 (Sheldrick, 1997)'
_computing_structure_solution 'SHELXS-97 (Sheldrick, 1990)'
_diffrn_ambient_temperature 100(2)
_diffrn_measured_fraction_theta_full 0.997
_diffrn_measured_fraction_theta_max 0.997
_diffrn_measurement_device_type 'Bruker SMART APEX'
_diffrn_measurement_method 'omega scans'
_diffrn_radiation_monochromator graphite
_diffrn_radiation_source 'fine-focus sealed tube'
_diffrn_radiation_type MoK\a
_diffrn_radiation_wavelength 0.71073
_diffrn_reflns_av_R_equivalents 0.0631
_diffrn_reflns_av_sigmaI/netI 0.0672
_diffrn_reflns_limit_h_max 21
_diffrn_reflns_limit_h_min -20
_diffrn_reflns_limit_k_max 26
_diffrn_reflns_limit_k_min -25
_diffrn_reflns_limit_l_max 26
_diffrn_reflns_limit_l_min -26
_diffrn_reflns_number 54617
_diffrn_reflns_theta_full 28.33
_diffrn_reflns_theta_max 28.33
_diffrn_reflns_theta_min 1.94
_exptl_absorpt_coefficient_mu 0.814
_exptl_absorpt_correction_T_max 0.8673
_exptl_absorpt_correction_T_min 0.7581
_exptl_absorpt_correction_type empirical
_exptl_absorpt_process_details SADABS
_exptl_crystal_colour yellow
_exptl_crystal_density_diffrn 1.544
_exptl_crystal_density_method 'not measured'
_exptl_crystal_description needle
_exptl_crystal_F_000 2928
_exptl_crystal_size_max 0.36
_exptl_crystal_size_mid 0.20
_exptl_crystal_size_min 0.18
_refine_diff_density_max 1.287
_refine_diff_density_min -0.956
_refine_diff_density_rms 0.102
_refine_ls_abs_structure_details 'Flack H D (1983), Acta Cryst. A39, 876-881'
_refine_ls_abs_structure_Flack -0.01(3)
_refine_ls_extinction_method none
_refine_ls_goodness_of_fit_ref 1.043
_refine_ls_hydrogen_treatment constr
_refine_ls_matrix_type full
_refine_ls_number_parameters 797
_refine_ls_number_reflns 15248
_refine_ls_number_restraints 1
_refine_ls_restrained_S_all 1.043
_refine_ls_R_factor_all 0.0942
_refine_ls_R_factor_gt 0.0582
_refine_ls_shift/su_max 0.007
_refine_ls_shift/su_mean 0.001
_refine_ls_structure_factor_coef Fsqd
_refine_ls_weighting_details 'calc w=1/[\s^2^(Fo^2^)+(0.0752P)^2^+0.0000P] where P=(Fo^2^+2Fc^2^)/3'
_refine_ls_weighting_scheme calc
_refine_ls_wR_factor_gt 0.1302
_refine_ls_wR_factor_ref 0.1528
_reflns_number_gt 10472
_reflns_number_total 15248
_reflns_threshold_expression >2sigma(I)
_cod_data_source_file c3cc44493g.txt
_cod_data_source_block compound_5
_cod_original_cell_volume 6209.3(11)
_cod_original_sg_symbol_H-M Pna2(1)
_cod_database_code 7109887

loop_
_symmetry_equiv_pos_as_xyz
'x, y, z'
'-x, -y, z+1/2'
'-x+1/2, y+1/2, z+1/2'
'x+1/2, -y+1/2, z'

loop_
_atom_site_label
_atom_site_type_symbol
_atom_site_fract_x
_atom_site_fract_y
_atom_site_fract_z
_atom_site_U_iso_or_equiv
_atom_site_adp_type
_atom_site_occupancy
_atom_site_symmetry_multiplicity
_atom_site_calc_flag
_atom_site_refinement_flags
Pd1 Pd 0.15897(3) 0.85662(2) 0.35239(2) 0.03759(12) Uani 1 1 d .
O1 O 0.1356(3) 0.8527(2) 0.2536(2) 0.0390(10) Uani 1 1 d .
N1 N 0.2828(3) 0.8386(3) 0.3362(3) 0.0482(14) Uani 1 1 d .
C1 C 0.1255(4) 0.7959(3) 0.2269(3) 0.0437(15) Uani 1 1 d .
Pd2 Pd 0.06238(3) 0.355853(19) 0.23926(2) 0.03894(12) Uani 1 1 d .
O2 O 0.1351(3) 0.7384(2) 0.2524(2) 0.0497(11) Uani 1 1 d .
N2 N 0.3191(3) 0.9484(3) 0.3626(3) 0.0551(15) Uani 1 1 d .
C2 C 0.0953(4) 0.7996(4) 0.1540(3) 0.0520(16) Uani 1 1 d .
H2A H 0.1098 0.7568 0.1312 0.078 Uiso 1 1 calc R
H2B H 0.1232 0.8381 0.1317 0.078 Uiso 1 1 calc R
H2C H 0.0339 0.8062 0.1529 0.078 Uiso 1 1 calc R
O3 O 0.0340(3) 0.86616(19) 0.3671(2) 0.0386(10) Uani 1 1 d .
N3 N 0.1807(3) 0.8731(3) 0.4500(3) 0.0391(12) Uani 1 1 d .
C3 C 0.0033(4) 0.9267(3) 0.3710(3) 0.0452(15) Uani 1 1 d .
O4 O 0.0429(3) 0.9809(2) 0.3661(3) 0.0589(14) Uani 1 1 d .
N4 N 0.1984(3) 0.7574(3) 0.4690(2) 0.0389(11) Uani 1 1 d .
C4 C -0.0911(4) 0.9286(4) 0.3812(4) 0.062(2) Uani 1 1 d .
H4A H -0.1058 0.9677 0.4094 0.092 Uiso 1 1 calc R
H4B H -0.1095 0.8860 0.4027 0.092 Uiso 1 1 calc R
H4C H -0.1194 0.9332 0.3382 0.092 Uiso 1 1 calc R
O5 O 0.1896(3) 0.3766(2) 0.2375(2) 0.0426(9) Uani 1 1 d .
N5 N 0.0569(3) 0.3627(3) 0.1387(3) 0.0426(15) Uani 1 1 d .
C5 C 0.2091(4) 0.4338(4) 0.2469(3) 0.0514(16) Uani 1 1 d .
O6 O 0.1586(3) 0.4855(2) 0.2448(3) 0.0617(14) Uani 1 1 d .
N6 N 0.0363(3) 0.2456(3) 0.1273(3) 0.0405(12) Uani 1 1 d .
C6 C 0.3000(5) 0.4467(4) 0.2621(5) 0.077(3) Uani 1 1 d .
H6A H 0.3085 0.4459 0.3103 0.115 Uiso 1 1 calc R
H6B H 0.3165 0.4917 0.2447 0.115 Uiso 1 1 calc R
H6C H 0.3348 0.4110 0.2414 0.115 Uiso 1 1 calc R
O7 O 0.0734(3) 0.3582(2) 0.3385(2) 0.0403(12) Uani 1 1 d .
N7 N -0.0631(4) 0.3313(3) 0.2477(3) 0.0478(13) Uani 1 1 d .
C7 C 0.0924(4) 0.3030(3) 0.3691(3) 0.0405(14) Uani 1 1 d .
O8 O 0.0911(3) 0.2444(2) 0.3448(3) 0.0537(11) Uani 1 1 d .
N8 N -0.1034(3) 0.4387(3) 0.2082(3) 0.0476(14) Uani 1 1 d .
C8 C 0.1190(5) 0.3130(4) 0.4401(4) 0.0585(19) Uani 1 1 d .
H8A H 0.1118 0.2700 0.4645 0.088 Uiso 1 1 calc R
H8B H 0.0839 0.3487 0.4605 0.088 Uiso 1 1 calc R
H8C H 0.1785 0.3269 0.4416 0.088 Uiso 1 1 calc R
C11 C 0.3068(4) 0.7750(4) 0.3187(3) 0.0509(17) Uani 1 1 d .
H11 H 0.2648 0.7402 0.3168 0.061 Uiso 1 1 calc R
C12 C 0.3920(5) 0.7567(5) 0.3025(4) 0.064(2) Uani 1 1 d .
H12 H 0.4065 0.7107 0.2920 0.077 Uiso 1 1 calc R
C13 C 0.4501(5) 0.8054(5) 0.3028(4) 0.065(2) Uani 1 1 d .
H13 H 0.5066 0.7947 0.2904 0.078 Uiso 1 1 calc R
C14 C 0.4295(4) 0.8725(4) 0.3211(3) 0.0561(19) Uani 1 1 d .
C15 C 0.3445(4) 0.8874(4) 0.3391(3) 0.0475(16) Uani 1 1 d .
C16 C 0.4856(5) 0.9270(5) 0.3229(4) 0.074(3) Uani 1 1 d .
H16 H 0.5423 0.9202 0.3086 0.089 Uiso 1 1 calc R
C17 C 0.4615(4) 0.9892(4) 0.3443(4) 0.068(2) Uani 1 1 d .
H17 H 0.5000 1.0266 0.3434 0.081 Uiso 1 1 calc R
C18 C 0.3785(4) 0.9982(4) 0.3681(4) 0.063(2) Uani 1 1 d .
C19 C 0.3500(5) 1.0633(4) 0.3988(4) 0.065(2) Uani 1 1 d .
C20 C 0.4087(5) 1.1063(5) 0.4294(5) 0.084(3) Uani 1 1 d .
H20 H 0.4664 1.0929 0.4317 0.101 Uiso 1 1 calc R
C21 C 0.3841(6) 1.1672(5) 0.4562(6) 0.092(3) Uani 1 1 d .
H21 H 0.4251 1.1961 0.4763 0.110 Uiso 1 1 calc R
C22 C 0.3036(6) 1.1870(5) 0.4548(5) 0.083(3) Uani 1 1 d .
H22 H 0.2882 1.2294 0.4745 0.100 Uiso 1 1 calc R
C23 C 0.2417(6) 1.1470(4) 0.4252(6) 0.084(3) Uani 1 1 d .
H23 H 0.1844 1.1619 0.4249 0.100 Uiso 1 1 calc R
C24 C 0.2643(5) 1.0840(5) 0.3955(5) 0.080(3) Uani 1 1 d .
H24 H 0.2231 1.0563 0.3739 0.096 Uiso 1 1 calc R
C25 C 0.1764(4) 0.9371(4) 0.4726(4) 0.0527(17) Uani 1 1 d .
H25 H 0.1616 0.9721 0.4420 0.063 Uiso 1 1 calc R
C26 C 0.1921(5) 0.9564(4) 0.5379(4) 0.066(2) Uani 1 1 d .
H26 H 0.1874 1.0028 0.5515 0.079 Uiso 1 1 calc R
C27 C 0.2145(5) 0.9064(4) 0.5815(4) 0.068(2) Uani 1 1 d .
H27 H 0.2255 0.9177 0.6266 0.082 Uiso 1 1 calc R
C28 C 0.2215(4) 0.8377(4) 0.5600(3) 0.0528(17) Uani 1 1 d .
C29 C 0.2018(4) 0.8216(4) 0.4936(3) 0.0428(15) Uani 1 1 d .
C30 C 0.2418(5) 0.7821(4) 0.6013(4) 0.065(2) Uani 1 1 d .
H30 H 0.2573 0.7898 0.6463 0.078 Uiso 1 1 calc R
C31 C 0.2392(5) 0.7180(5) 0.5770(4) 0.064(2) Uani 1 1 d .
H31 H 0.2535 0.6803 0.6047 0.077 Uiso 1 1 calc R
C32 C 0.2155(4) 0.7068(4) 0.5107(3) 0.0474(16) Uani 1 1 d .
C33 C 0.2071(4) 0.6362(4) 0.4831(3) 0.0484(16) Uani 1 1 d .
C34 C 0.2123(6) 0.5766(4) 0.5208(4) 0.079(3) Uani 1 1 d .
H34 H 0.2235 0.5802 0.5671 0.094 Uiso 1 1 calc R
C35 C 0.2018(7) 0.5136(5) 0.4937(5) 0.095(3) Uani 1 1 d .
H35 H 0.2041 0.4742 0.5214 0.114 Uiso 1 1 calc R
C36 C 0.1880(5) 0.5060(4) 0.4271(4) 0.068(2) Uani 1 1 d .
H36 H 0.1797 0.4618 0.4084 0.081 Uiso 1 1 calc R
C37 C 0.1863(4) 0.5625(4) 0.3886(4) 0.0563(18) Uani 1 1 d .
H37 H 0.1817 0.5574 0.3418 0.068 Uiso 1 1 calc R
C38 C 0.1912(5) 0.6269(4) 0.4150(4) 0.0547(18) Uani 1 1 d .
H38 H 0.1838 0.6657 0.3871 0.066 Uiso 1 1 calc R
C39 C 0.0669(5) 0.4251(4) 0.1126(4) 0.060(2) Uani 1 1 d .
H39 H 0.0816 0.4623 0.1408 0.072 Uiso 1 1 calc R
C40 C 0.0563(6) 0.4368(4) 0.0442(4) 0.071(2) Uani 1 1 d .
H40 H 0.0632 0.4819 0.0272 0.086 Uiso 1 1 calc R
C41 C 0.0364(5) 0.3854(4) 0.0025(4) 0.063(2) Uani 1 1 d .
H41 H 0.0277 0.3936 -0.0435 0.076 Uiso 1 1 calc R
C42 C 0.0288(4) 0.3186(4) 0.0295(3) 0.0551(18) Uani 1 1 d .
C43 C 0.0401(4) 0.3074(3) 0.0984(3) 0.0412(14) Uani 1 1 d .
C44 C 0.0135(4) 0.2580(4) -0.0093(3) 0.0550(17) Uani 1 1 d .
H44 H 0.0058 0.2613 -0.0559 0.066 Uiso 1 1 calc R
C45 C 0.0102(4) 0.1966(4) 0.0209(4) 0.0573(18) Uani 1 1 d .
H45 H -0.0013 0.1568 -0.0047 0.069 Uiso 1 1 calc R
C46 C 0.0233(4) 0.1903(3) 0.0897(3) 0.0458(15) Uani 1 1 d .
C47 C 0.0246(4) 0.1239(3) 0.1216(4) 0.0487(16) Uani 1 1 d .
C48 C 0.0090(5) 0.1169(4) 0.1880(5) 0.068(2) Uani 1 1 d .
H48 H -0.0046 0.1569 0.2127 0.081 Uiso 1 1 calc R
C49 C 0.0118(5) 0.0534(4) 0.2220(6) 0.088(3) Uani 1 1 d .
H49 H 0.0010 0.0510 0.2683 0.106 Uiso 1 1 calc R
C50 C 0.0304(5) -0.0040(4) 0.1865(7) 0.085(3) Uani 1 1 d .
H50 H 0.0313 -0.0476 0.2075 0.103 Uiso 1 1 calc R
C51 C 0.0483(7) 0.0019(5) 0.1182(6) 0.097(4) Uani 1 1 d .
H51 H 0.0627 -0.0379 0.0934 0.116 Uiso 1 1 calc R
C52 C 0.0450(6) 0.0637(4) 0.0877(5) 0.079(3) Uani 1 1 d .
H52 H 0.0570 0.0662 0.0416 0.095 Uiso 1 1 calc R
C53 C -0.0817(6) 0.2710(4) 0.2717(4) 0.066(2) Uani 1 1 d .
H53 H -0.0366 0.2409 0.2828 0.079 Uiso 1 1 calc R
C54 C -0.1635(7) 0.2489(6) 0.2818(4) 0.086(3) Uani 1 1 d .
H54 H -0.1743 0.2046 0.2997 0.103 Uiso 1 1 calc R
C55 C -0.2280(7) 0.2909(7) 0.2661(4) 0.093(4) Uani 1 1 d .
H55 H -0.2846 0.2754 0.2708 0.111 Uiso 1 1 calc R
C56 C -0.2120(5) 0.3579(5) 0.2427(4) 0.069(2) Uani 1 1 d .
C57 C -0.1266(4) 0.3768(4) 0.2313(3) 0.0548(18) Uani 1 1 d .
C58 C -0.2747(5) 0.4075(7) 0.2304(4) 0.097(4) Uani 1 1 d .
H58 H -0.3327 0.3964 0.2366 0.116 Uiso 1 1 calc R
C59 C -0.2523(5) 0.4707(7) 0.2099(4) 0.094(3) Uani 1 1 d .
H59 H -0.2940 0.5053 0.2039 0.112 Uiso 1 1 calc R
C60 C -0.1658(4) 0.4851(5) 0.1972(3) 0.059(2) Uani 1 1 d .
C61 C -0.1395(5) 0.5534(4) 0.1697(3) 0.0572(19) Uani 1 1 d .
C62 C -0.0546(5) 0.5686(5) 0.1601(5) 0.079(3) Uani 1 1 d .
H62 H -0.0128 0.5355 0.1715 0.094 Uiso 1 1 calc R
C63 C -0.0302(7) 0.6302(5) 0.1346(5) 0.088(3) Uani 1 1 d .
H63 H 0.0283 0.6394 0.1282 0.105 Uiso 1 1 calc R
C64 C -0.0893(6) 0.6796(4) 0.1179(4) 0.069(2) Uani 1 1 d .
H64 H -0.0717 0.7228 0.1011 0.083 Uiso 1 1 calc R
C65 C -0.1712(6) 0.6657(5) 0.1257(6) 0.092(3) Uani 1 1 d .
H65 H -0.2123 0.6982 0.1118 0.110 Uiso 1 1 calc R
C66 C -0.1978(5) 0.6030(5) 0.1543(5) 0.085(3) Uani 1 1 d .
H66 H -0.2561 0.5953 0.1630 0.102 Uiso 1 1 calc R
Cl1S Cl 0.2956(2) 1.1179(2) 0.60292(16) 0.1366(14) Uani 1 1 d .
C1S C 0.2580(6) 1.1208(4) 0.6825(5) 0.076(2) Uani 1 1 d .
H1S1 H 0.2781 1.1631 0.7047 0.091 Uiso 1 1 calc R
H1S2 H 0.2794 1.0809 0.7079 0.091 Uiso 1 1 calc R
Cl2S Cl 0.14590(18) 1.11958(15) 0.68142(16) 0.1004(8) Uani 1 1 d .
C2S C 0.0087(5) -0.1250(4) -0.0676(4) 0.067(2) Uani 1 1 d .
H2S1 H -0.0098 -0.1633 -0.0964 0.081 Uiso 1 1 calc R
H2S2 H -0.0079 -0.0814 -0.0891 0.081 Uiso 1 1 calc R
Cl3S Cl -0.04116(19) -0.13168(13) 0.01063(12) 0.0910(8) Uani 1 1 d .
Cl4S Cl 0.1193(2) -0.12770(15) -0.05784(19) 0.1151(11) Uani 1 1 d .

loop_
_atom_site_aniso_label
_atom_site_aniso_U_11
_atom_site_aniso_U_22
_atom_site_aniso_U_33
_atom_site_aniso_U_23
_atom_site_aniso_U_13
_atom_site_aniso_U_12
Pd1 0.0367(2) 0.0420(2) 0.0341(2) 0.0041(2) 0.0040(2) 0.00416(18)
O1 0.053(2) 0.037(2) 0.027(2) 0.0019(18) 0.004(2) 0.0028(18)
N1 0.044(3) 0.064(4) 0.036(3) 0.016(3) 0.002(2) 0.014(3)
C1 0.036(3) 0.044(4) 0.052(4) -0.001(3) 0.003(3) -0.003(3)
Pd2 0.0511(3) 0.0284(2) 0.0373(2) -0.0032(2) 0.0109(2) -0.00633(18)
O2 0.051(3) 0.033(2) 0.065(3) 0.008(2) 0.007(2) 0.0055(19)
N2 0.047(3) 0.059(3) 0.060(4) 0.029(3) 0.007(3) 0.007(3)
C2 0.060(4) 0.050(4) 0.047(4) -0.005(3) 0.000(3) -0.002(3)
O3 0.032(2) 0.040(2) 0.043(3) -0.0015(18) 0.0001(18) -0.0012(16)
N3 0.029(2) 0.052(3) 0.037(3) 0.008(2) 0.005(2) -0.004(2)
C3 0.050(4) 0.045(4) 0.041(4) -0.008(3) -0.001(3) 0.006(3)
O4 0.057(3) 0.042(3) 0.078(4) -0.008(3) -0.005(3) 0.007(2)
N4 0.032(3) 0.052(3) 0.032(3) 0.006(2) 0.006(2) 0.002(2)
C4 0.049(4) 0.071(5) 0.065(5) -0.010(4) -0.006(3) 0.015(4)
O5 0.040(2) 0.043(2) 0.044(2) 0.005(2) 0.020(2) 0.0115(18)
N5 0.052(3) 0.044(3) 0.032(3) 0.001(2) 0.013(2) -0.010(2)
C5 0.036(3) 0.078(5) 0.041(4) -0.014(4) 0.009(3) 0.000(3)
O6 0.060(3) 0.037(2) 0.087(4) -0.008(3) 0.003(3) 0.000(2)
N6 0.037(3) 0.044(3) 0.041(3) -0.009(2) 0.000(2) -0.001(2)
C6 0.080(6) 0.053(4) 0.097(7) -0.018(4) -0.013(5) 0.004(4)
O7 0.057(3) 0.028(2) 0.036(3) -0.0045(18) 0.0088(19) 0.0002(17)
N7 0.057(3) 0.050(3) 0.037(3) -0.007(3) 0.007(3) -0.024(3)
C7 0.035(3) 0.043(4) 0.043(4) -0.001(3) 0.011(3) 0.002(3)
O8 0.069(3) 0.031(2) 0.061(3) -0.001(2) 0.020(3) 0.005(2)
N8 0.040(3) 0.070(4) 0.033(3) -0.010(3) 0.004(2) -0.004(3)
C8 0.058(4) 0.047(4) 0.070(5) 0.011(4) -0.012(4) 0.004(3)
C11 0.050(4) 0.062(4) 0.040(4) 0.008(3) 0.006(3) 0.012(3)
C12 0.067(5) 0.079(6) 0.047(4) 0.015(4) 0.013(4) 0.032(4)
C13 0.045(4) 0.099(7) 0.050(4) 0.020(4) 0.011(3) 0.018(4)
C14 0.040(4) 0.090(6) 0.038(4) 0.025(4) 0.009(3) 0.008(4)
C15 0.046(3) 0.061(4) 0.036(4) 0.023(3) 0.000(3) 0.003(3)
C16 0.041(4) 0.114(8) 0.066(5) 0.037(5) 0.016(4) 0.005(5)
C17 0.045(4) 0.072(5) 0.087(6) 0.042(5) 0.012(4) -0.001(4)
C18 0.034(3) 0.069(5) 0.087(6) 0.050(4) -0.003(3) -0.008(3)
C19 0.050(4) 0.055(5) 0.090(6) 0.045(4) 0.008(4) 0.003(3)
C20 0.046(5) 0.081(7) 0.125(8) 0.056(6) -0.009(5) -0.013(4)
C21 0.069(6) 0.059(5) 0.147(10) 0.045(6) 0.007(6) -0.020(5)
C22 0.072(6) 0.056(5) 0.120(8) 0.047(5) 0.008(5) 0.002(4)
C23 0.061(5) 0.059(5) 0.131(9) 0.031(5) 0.015(6) 0.011(4)
C24 0.069(5) 0.082(6) 0.090(6) 0.055(5) 0.007(5) 0.000(5)
C25 0.041(4) 0.057(4) 0.060(5) -0.012(4) 0.001(3) -0.004(3)
C26 0.079(5) 0.052(4) 0.066(5) -0.001(4) -0.016(4) -0.022(4)
C27 0.073(5) 0.066(5) 0.065(5) -0.006(4) -0.023(4) -0.019(4)
C28 0.045(4) 0.071(5) 0.043(4) 0.002(3) -0.008(3) -0.010(3)
C29 0.033(3) 0.064(4) 0.032(3) 0.000(3) 0.007(3) -0.013(3)
C30 0.083(6) 0.067(5) 0.044(4) -0.004(4) -0.019(4) -0.012(4)
C31 0.061(5) 0.085(6) 0.047(4) 0.017(4) -0.013(4) 0.005(4)
C32 0.045(4) 0.057(4) 0.040(4) 0.004(3) 0.006(3) -0.002(3)
C33 0.035(3) 0.065(4) 0.045(4) 0.012(3) 0.002(3) 0.003(3)
C34 0.127(8) 0.055(5) 0.054(5) 0.017(4) -0.004(5) 0.009(5)
C35 0.156(10) 0.055(5) 0.074(6) 0.019(5) 0.009(6) 0.007(6)
C36 0.075(5) 0.057(5) 0.072(6) -0.002(4) 0.013(4) -0.008(4)
C37 0.046(4) 0.066(5) 0.057(4) 0.002(4) -0.005(3) -0.006(3)
C38 0.054(4) 0.048(4) 0.062(5) 0.003(3) -0.012(4) -0.009(3)
C39 0.069(5) 0.060(5) 0.049(4) 0.008(4) 0.024(4) -0.010(4)
C40 0.100(7) 0.060(5) 0.054(5) 0.013(4) 0.019(5) -0.008(5)
C41 0.072(5) 0.063(5) 0.054(4) 0.009(4) 0.003(4) 0.011(4)
C42 0.045(4) 0.082(5) 0.038(3) 0.001(4) 0.004(3) 0.004(4)
C43 0.041(3) 0.048(4) 0.035(3) -0.008(3) 0.007(3) -0.007(3)
C44 0.053(4) 0.075(5) 0.037(3) -0.012(4) -0.008(3) 0.003(4)
C45 0.048(4) 0.069(5) 0.055(4) -0.015(4) -0.010(3) 0.006(3)
C46 0.040(4) 0.049(4) 0.048(4) -0.015(3) -0.011(3) -0.002(3)
C47 0.038(3) 0.045(4) 0.063(5) -0.011(3) -0.014(3) -0.001(3)
C48 0.077(6) 0.044(4) 0.082(6) 0.000(4) 0.015(4) 0.000(4)
C49 0.079(6) 0.045(4) 0.140(9) 0.028(5) 0.039(6) 0.011(4)
C50 0.059(5) 0.038(4) 0.160(10) 0.020(5) -0.027(6) -0.006(3)
C51 0.125(9) 0.045(5) 0.119(9) -0.011(6) -0.066(7) -0.007(5)
C52 0.113(7) 0.050(5) 0.075(6) -0.023(4) -0.040(5) 0.006(4)
C53 0.096(6) 0.053(4) 0.049(4) -0.007(3) 0.024(4) -0.044(4)
C54 0.111(8) 0.090(7) 0.056(5) -0.015(5) 0.017(5) -0.063(6)
C55 0.073(6) 0.152(10) 0.052(5) -0.020(6) 0.008(5) -0.061(7)
C56 0.057(5) 0.111(6) 0.038(4) -0.013(4) 0.008(4) -0.047(5)
C57 0.046(4) 0.082(5) 0.036(4) -0.015(4) 0.005(3) -0.019(4)
C58 0.033(4) 0.199(12) 0.058(5) 0.024(7) -0.001(4) -0.023(6)
C59 0.040(4) 0.182(11) 0.059(5) 0.022(6) 0.002(4) -0.002(6)
C60 0.035(4) 0.106(6) 0.036(3) -0.012(4) -0.003(3) 0.001(4)
C61 0.057(4) 0.079(5) 0.036(3) -0.001(3) -0.009(3) 0.024(4)
C62 0.060(5) 0.085(6) 0.092(7) 0.040(5) 0.016(5) 0.021(4)
C63 0.091(7) 0.083(6) 0.088(7) 0.037(5) 0.047(6) 0.036(5)
C64 0.082(6) 0.069(5) 0.056(5) -0.005(4) -0.010(4) 0.031(4)
C65 0.086(7) 0.053(5) 0.135(9) -0.011(6) -0.049(6) 0.017(5)
C66 0.047(5) 0.095(7) 0.115(8) -0.041(6) -0.004(5) 0.019(4)
Cl1S 0.133(3) 0.180(3) 0.096(2) -0.030(2) 0.0154(19) -0.091(2)
C1S 0.089(6) 0.047(4) 0.091(6) -0.002(4) -0.004(5) -0.020(4)
Cl2S 0.0870(17) 0.0925(17) 0.122(2) 0.0062(17) -0.0121(15) 0.0164(14)
C2S 0.075(5) 0.052(4) 0.075(5) -0.004(4) -0.010(4) -0.010(4)
Cl3S 0.120(2) 0.0896(16) 0.0631(14) -0.0092(11) -0.0215(13) -0.0283(14)
Cl4S 0.101(2) 0.0866(18) 0.158(3) 0.0182(19) 0.003(2) 0.0173(16)

loop_
_atom_type_symbol
_atom_type_description
_atom_type_scat_dispersion_real
_atom_type_scat_dispersion_imag
_atom_type_scat_source
C C 0.0033 0.0016 'International Tables Vol C Tables 4.2.6.8 and 6.1.1.4'
H H 0.0000 0.0000 'International Tables Vol C Tables 4.2.6.8 and 6.1.1.4'
N N 0.0061 0.0033 'International Tables Vol C Tables 4.2.6.8 and 6.1.1.4'
O O 0.0106 0.0060 'International Tables Vol C Tables 4.2.6.8 and 6.1.1.4'
Cl Cl 0.1484 0.1585 'International Tables Vol C Tables 4.2.6.8 and 6.1.1.4'
Pd Pd -0.9988 1.0072 'International Tables Vol C Tables 4.2.6.8 and 6.1.1.4'

loop_
_geom_angle_atom_site_label_1
_geom_angle_atom_site_label_2
_geom_angle_atom_site_label_3
_geom_angle
O3 Pd1 N3 90.49(18)
O3 Pd1 N1 175.2(2)
N3 Pd1 N1 91.2(2)
O3 Pd1 O1 88.25(18)
N3 Pd1 O1 172.99(19)
N1 Pd1 O1 90.6(2)
C1 O1 Pd1 118.9(4)
C11 N1 C15 116.9(6)
C11 N1 Pd1 118.6(5)
C15 N1 Pd1 124.4(5)
O2 C1 O1 127.6(6)
O2 C1 C2 118.2(6)
O1 C1 C2 114.2(6)
O7 Pd2 N5 174.30(16)
O7 Pd2 N7 90.4(2)
N5 Pd2 N7 93.2(2)
O7 Pd2 O5 85.83(19)
N5 Pd2 O5 90.7(2)
N7 Pd2 O5 175.7(2)
C15 N2 C18 117.1(6)
C3 O3 Pd1 118.0(4)
C25 N3 C29 118.6(6)
C25 N3 Pd1 118.3(5)
C29 N3 Pd1 123.1(5)
O4 C3 O3 126.4(6)
O4 C3 C4 119.5(6)
O3 C3 C4 114.0(6)
C32 N4 C29 116.9(5)
C5 O5 Pd2 116.3(4)
C39 N5 C43 120.5(6)
C39 N5 Pd2 116.5(5)
C43 N5 Pd2 123.0(4)
O5 C5 O6 125.3(6)
O5 C5 C6 116.6(6)
O6 C5 C6 118.1(6)
C46 N6 C43 119.2(5)
C7 O7 Pd2 118.8(4)
C53 N7 C57 120.3(7)
C53 N7 Pd2 117.4(6)
C57 N7 Pd2 122.3(4)
O8 C7 O7 125.6(6)
O8 C7 C8 119.9(6)
O7 C7 C8 114.6(5)
C57 N8 C60 117.2(6)
N1 C11 C12 123.8(7)
C13 C12 C11 118.2(8)
C12 C13 C14 120.8(7)
C16 C14 C13 125.2(7)
C16 C14 C15 116.2(8)
C13 C14 C15 118.7(7)
N2 C15 N1 114.8(6)
N2 C15 C14 123.7(7)
N1 C15 C14 121.4(7)
C17 C16 C14 121.4(7)
C16 C17 C18 119.1(7)
N2 C18 C17 121.9(8)
N2 C18 C19 115.9(6)
C17 C18 C19 122.1(7)
C20 C19 C24 119.1(9)
C20 C19 C18 119.8(7)
C24 C19 C18 121.0(8)
C21 C20 C19 120.7(8)
C22 C21 C20 121.1(9)
C21 C22 C23 121.5(10)
C22 C23 C24 119.5(9)
C23 C24 C19 118.0(9)
N3 C25 C26 124.7(7)
C27 C26 C25 117.7(7)
C26 C27 C28 120.1(7)
C29 C28 C30 116.2(7)
C29 C28 C27 119.0(7)
C30 C28 C27 124.7(7)
N4 C29 N3 115.8(5)
N4 C29 C28 124.3(6)
N3 C29 C28 119.8(6)
C31 C30 C28 119.7(7)
C30 C31 C32 119.9(7)
N4 C32 C31 122.9(7)
N4 C32 C33 115.7(6)
C31 C32 C33 121.4(6)
C34 C33 C38 115.8(7)
C34 C33 C32 124.2(7)
C38 C33 C32 119.9(6)
C35 C34 C33 122.0(8)
C34 C35 C36 120.9(8)
C37 C36 C35 118.6(8)
C36 C37 C38 121.8(7)
C37 C38 C33 120.6(7)
N5 C39 C40 121.2(8)
C41 C40 C39 121.2(8)
C40 C41 C42 117.7(7)
C43 C42 C41 120.5(7)
C43 C42 C44 115.2(7)
C41 C42 C44 124.2(7)
N6 C43 N5 117.3(6)
N6 C43 C42 124.0(6)
N5 C43 C42 118.7(6)
C45 C44 C42 119.6(7)
C44 C45 C46 121.2(7)
N6 C46 C45 120.8(6)
N6 C46 C47 118.0(6)
C45 C46 C47 121.2(6)
C48 C47 C52 115.9(7)
C48 C47 C46 121.4(6)
C52 C47 C46 122.6(7)
C47 C48 C49 123.7(8)
C50 C49 C48 118.2(10)
C49 C50 C51 119.3(8)
C52 C51 C50 120.4(10)
C51 C52 C47 122.4(10)
N7 C53 C54 123.2(9)
C55 C54 C53 119.0(9)
C54 C55 C56 120.5(9)
C58 C56 C55 124.6(8)
C58 C56 C57 117.7(8)
C55 C56 C57 117.7(9)
N8 C57 N7 117.5(6)
N8 C57 C56 123.3(8)
N7 C57 C56 119.1(7)
C59 C58 C56 119.8(8)
C58 C59 C60 119.2(10)
N8 C60 C59 122.7(9)
N8 C60 C61 116.8(6)
C59 C60 C61 120.5(8)
C66 C61 C62 117.9(8)
C66 C61 C60 121.5(8)
C62 C61 C60 120.6(6)
C63 C62 C61 120.9(8)
C62 C63 C64 121.0(10)
C65 C64 C63 119.0(9)
C64 C65 C66 120.8(8)
C61 C66 C65 120.1(8)
Cl1S C1S Cl2S 109.6(5)
Cl4S C2S Cl3S 110.0(5)

loop_
_geom_bond_atom_site_label_1
_geom_bond_atom_site_label_2
_geom_bond_distance
Pd1 O3 2.006(4)
Pd1 N3 2.021(5)
Pd1 N1 2.015(5)
Pd1 O1 2.026(4)
O1 C1 1.241(7)
N1 C11 1.344(9)
N1 C15 1.365(9)
C1 O2 1.242(7)
C1 C2 1.544(9)
Pd2 O7 2.006(5)
Pd2 N5 2.032(6)
Pd2 N7 2.047(5)
Pd2 O5 2.052(4)
N2 C15 1.343(9)
N2 C18 1.356(8)
O3 C3 1.279(7)
N3 C25 1.331(9)
N3 C29 1.375(8)
C3 O4 1.234(8)
C3 C4 1.507(9)
N4 C32 1.323(8)
N4 C29 1.347(8)
O5 C5 1.172(8)
N5 C39 1.335(9)
N5 C43 1.375(8)
C5 O6 1.287(8)
C5 C6 1.491(10)
N6 C46 1.334(8)
N6 C43 1.340(8)
O7 C7 1.277(7)
N7 C53 1.306(8)
N7 C57 1.380(10)
C7 O8 1.245(7)
C7 C8 1.503(9)
N8 C57 1.344(9)
N8 C60 1.357(9)
C11 C12 1.430(10)
C12 C13 1.321(11)
C13 C14 1.398(12)
C14 C16 1.385(11)
C14 C15 1.421(9)
C16 C17 1.343(12)
C17 C18 1.408(10)
C18 C19 1.483(11)
C19 C20 1.394(12)
C19 C24 1.416(11)
C20 C21 1.362(14)
C21 C22 1.329(12)
C22 C23 1.385(14)
C23 C24 1.414(13)
C25 C26 1.389(11)
C26 C27 1.360(11)
C27 C28 1.413(11)
C28 C29 1.409(9)
C28 C30 1.404(10)
C30 C31 1.343(10)
C31 C32 1.405(10)
C32 C33 1.492(10)
C33 C34 1.390(10)
C33 C38 1.406(10)
C34 C35 1.355(12)
C35 C36 1.368(12)
C36 C37 1.348(10)
C37 C38 1.366(10)
C39 C40 1.407(10)
C40 C41 1.346(11)
C41 C42 1.416(11)
C42 C43 1.417(9)
C42 C44 1.438(10)
C44 C45 1.344(11)
C45 C46 1.407(9)
C46 C47 1.446(10)
C47 C48 1.366(11)
C47 C52 1.395(10)
C48 C49 1.416(11)
C49 C50 1.361(13)
C50 C51 1.408(15)
C51 C52 1.355(13)
C53 C54 1.379(11)
C54 C55 1.345(14)
C55 C56 1.413(14)
C56 C58 1.407(13)
C56 C57 1.418(10)
C58 C59 1.349(15)
C59 C60 1.419(10)
C60 C61 1.502(11)
C61 C66 1.372(11)
C61 C62 1.388(11)
C62 C63 1.363(12)
C63 C64 1.383(11)
C64 C65 1.333(13)
C65 C66 1.415(14)
Cl1S C1S 1.711(10)
C1S Cl2S 1.772(9)
C2S Cl4S 1.760(9)
C2S Cl3S 1.766(9)
